data_4345504
loop_
_publ_author_name
'Sun, Xiao-Fen'
'Wang, Zhongxia'
'Li, Peng-Fei'
'Liao, Wei-Qiang'
'Ye, Heng-Yun'
'Zhang, Yi'

_publ_section_title
;
 Tunable Dielectric Responses Triggered by Dimensionality Modification in
 Organic-Inorganic Hybrid Phase Transition Compounds (C5H6N)CdnCl2n+1 (n =
 1 and 2).
;
_journal_issue 6
_journal_name_full 'Inorganic chemistry'
_journal_page_first 3506
_journal_page_last 3511
_journal_paper_doi 10.1021/acs.inorgchem.6b03074
_journal_volume 56
_journal_year 2017
_chemical_formula_moiety '2(Cd Cl2.50), C5 H6 N'
_chemical_formula_sum 'C5 H6 Cd2 Cl5 N'
_chemical_formula_weight 482.18
_space_group_crystal_system orthorhombic
_space_group_IT_number 59
_space_group_name_Hall '-P 2c 2bc'
_space_group_name_H-M_alt 'P n m m'
_symmetry_space_group_name_Hall '-P 2c 2bc'
_symmetry_space_group_name_H-M 'P n m m :2'
_atom_sites_solution_hydrogens geom
_audit_creation_method SHELXL-2014/7
_cell_angle_alpha 90
_cell_angle_beta 90
_cell_angle_gamma 90
_cell_formula_units_Z 2
_cell_length_a 10.262(2)
_cell_length_b 15.262(3)
_cell_length_c 3.8035(8)
_cell_measurement_reflns_used 2323
_cell_measurement_temperature 293(2)
_cell_measurement_theta_max 27.448
_cell_measurement_theta_min 3.327
_cell_volume 595.7(2)
_computing_structure_refinement 'SHELXL-2014/7 (Sheldrick, 2014)'
_diffrn_ambient_temperature 293(2)
_diffrn_measured_fraction_theta_full 0.995
_diffrn_measured_fraction_theta_max 0.996
_diffrn_measurement_device_type 'Rigaku, SCXmini'
_diffrn_measurement_method '\w scans'
_diffrn_radiation_type MoK\a
_diffrn_radiation_wavelength 0.71073
_diffrn_reflns_av_R_equivalents 0.0238
_diffrn_reflns_av_unetI/netI 0.0171
_diffrn_reflns_Laue_measured_fraction_full 0.995
_diffrn_reflns_Laue_measured_fraction_max 0.996
_diffrn_reflns_limit_h_max 13
_diffrn_reflns_limit_h_min -9
_diffrn_reflns_limit_k_max 19
_diffrn_reflns_limit_k_min -19
_diffrn_reflns_limit_l_max 4
_diffrn_reflns_limit_l_min -4
_diffrn_reflns_number 4010
_diffrn_reflns_point_group_measured_fraction_full 0.995
_diffrn_reflns_point_group_measured_fraction_max 0.996
_diffrn_reflns_theta_full 25.242
_diffrn_reflns_theta_max 27.448
_diffrn_reflns_theta_min 3.327
_diffrn_source 'fine-focus sealed tube'
_exptl_absorpt_coefficient_mu 4.644
_exptl_crystal_colour colourless
_exptl_crystal_density_diffrn 2.688
_exptl_crystal_description ribbon
_exptl_crystal_F_000 474
_refine_diff_density_max 0.548
_refine_diff_density_min -0.824
_refine_diff_density_rms 0.108
_refine_ls_extinction_coef 0.0014(4)
_refine_ls_extinction_expression Fc^*^=kFc[1+0.001xFc^2^\l^3^/sin(2\q)]^-1/4^
_refine_ls_extinction_method 'SHELXL-2014/7 (Sheldrick 2014'
_refine_ls_goodness_of_fit_ref 1.179
_refine_ls_hydrogen_treatment constr
_refine_ls_matrix_type full
_refine_ls_number_parameters 44
_refine_ls_number_reflns 807
_refine_ls_number_restraints 0
_refine_ls_restrained_S_all 1.179
_refine_ls_R_factor_all 0.0213
_refine_ls_R_factor_gt 0.0199
_refine_ls_shift/su_max 0.001
_refine_ls_shift/su_mean 0.000
_refine_ls_structure_factor_coef Fsqd
_refine_ls_weighting_details 'w=1/[\s^2^(Fo^2^)+(0.0206P)^2^+0.4234P] where P=(Fo^2^+2Fc^2^)/3'
_refine_ls_weighting_scheme calc
_refine_ls_wR_factor_gt 0.0462
_refine_ls_wR_factor_ref 0.0466
_reflns_Friedel_coverage 0.000
_reflns_number_gt 778
_reflns_number_total 807
_reflns_threshold_expression 'I > 2\s(I)'
_cod_data_source_file ic6b03074_si_004.cif
_cod_data_source_block new
_cod_depositor_comments 'Adding full bibliography for 4345502--4345505.cif.'
_cod_database_code 4345504
_shelx_shelxl_version_number 2014/7
_shelx_space_group_comment
;
The symmetry employed for this shelxl refinement is uniquely defined
by the following loop, which should always be used as a source of
symmetry information in preference to the above space-group names.
They are only intended as comments.
;

loop_
_space_group_symop_operation_xyz
'x, y, z'
'x, -y+1/2, -z+1/2'
'-x, -y, z+1/2'
'-x, y+1/2, -z'
'-x, -y, -z'
'-x, y-1/2, z-1/2'
'x, y, -z-1/2'
'x, -y-1/2, z'

loop_
_atom_site_label
_atom_site_type_symbol
_atom_site_fract_x
_atom_site_fract_y
_atom_site_fract_z
_atom_site_U_iso_or_equiv
_atom_site_adp_type
_atom_site_occupancy
_atom_site_site_symmetry_order
_atom_site_calc_flag
_atom_site_refinement_flags_posn
_atom_site_refinement_flags_adp
_atom_site_refinement_flags_occupancy
Cd1 Cd 0.87767(2) 0.58391(2) 0.2500 0.02286(11) Uani 1 2 d S T P
Cl3 Cl 0.93920(8) 0.41060(5) 0.2500 0.02234(18) Uani 1 2 d S T P
Cl2 Cl 0.71088(8) 0.55800(6) -0.2500 0.0271(2) Uani 1 2 d S T P
Cl1 Cl 0.85386(17) 0.7500 0.2500 0.0462(4) Uani 1 4 d S T P
C1 C 0.4537(6) 0.6718(4) 0.2500 0.081(2) Uani 1 2 d S T P
H1 H 0.4982 0.6187 0.2500 0.097 Uiso 1 2 calc R U P
N1 N 0.5215(8) 0.7500 0.2500 0.119(4) Uani 1 4 d S T P
H1A H 0.6053 0.7500 0.2500 0.143 Uiso 1 4 calc R U P
C2 C 0.3235(5) 0.6733(3) 0.2500 0.0449(11) Uani 1 2 d S T P
H2 H 0.2767 0.6211 0.2500 0.054 Uiso 1 2 calc R U P
C3 C 0.2606(7) 0.7500 0.2500 0.0545(18) Uani 1 4 d S T P
H3 H 0.1700 0.7500 0.2500 0.065 Uiso 1 4 calc R U P

loop_
_atom_site_aniso_label
_atom_site_aniso_U_11
_atom_site_aniso_U_22
_atom_site_aniso_U_33
_atom_site_aniso_U_23
_atom_site_aniso_U_13
_atom_site_aniso_U_12
Cd1 0.02482(17) 0.02170(16) 0.02207(16) 0.000 0.000 0.00260(9)
Cl3 0.0217(4) 0.0216(4) 0.0238(4) 0.000 0.000 -0.0003(3)
Cl2 0.0219(4) 0.0339(4) 0.0254(4) 0.000 0.000 -0.0002(3)
Cl1 0.0658(10) 0.0173(6) 0.0556(10) 0.000 0.000 0.000
C1 0.065(4) 0.075(4) 0.103(5) 0.000 0.000 0.033(3)
N1 0.039(4) 0.171(11) 0.147(10) 0.000 0.000 0.000
C2 0.045(2) 0.040(2) 0.049(3) 0.000 0.000 0.002(2)
C3 0.031(3) 0.057(4) 0.076(5) 0.000 0.000 0.000

loop_
_atom_type_symbol
_atom_type_description
_atom_type_scat_dispersion_real
_atom_type_scat_dispersion_imag
_atom_type_scat_source
C C 0.0033 0.0016 'International Tables Vol C Tables 4.2.6.8 and 6.1.1.4'
H H 0.0000 0.0000 'International Tables Vol C Tables 4.2.6.8 and 6.1.1.4'
N N 0.0061 0.0033 'International Tables Vol C Tables 4.2.6.8 and 6.1.1.4'
Cl Cl 0.1484 0.1585 'International Tables Vol C Tables 4.2.6.8 and 6.1.1.4'
Cd Cd -0.8075 1.2024 'International Tables Vol C Tables 4.2.6.8 and 6.1.1.4'

loop_
_geom_angle_atom_site_label_1
_geom_angle_atom_site_label_2
_geom_angle_atom_site_label_3
_geom_angle
_geom_angle_site_symmetry_1
_geom_angle_site_symmetry_3
Cl1 Cd1 Cl2 95.08(3) . 1_556
Cl1 Cd1 Cl2 95.08(3) . .
Cl2 Cd1 Cl2 94.54(3) 1_556 .
Cl1 Cd1 Cl3 92.08(3) . 5_766
Cl2 Cd1 Cl3 86.96(3) 1_556 5_766
Cl2 Cd1 Cl3 172.52(3) . 5_766
Cl1 Cd1 Cl3 92.08(3) . 5_765
Cl2 Cd1 Cl3 172.52(3) 1_556 5_765
Cl2 Cd1 Cl3 86.96(3) . 5_765
Cl3 Cd1 Cl3 90.62(3) 5_766 5_765
Cl1 Cd1 Cl3 172.08(4) . .
Cl2 Cd1 Cl3 90.28(2) 1_556 .
Cl2 Cd1 Cl3 90.28(2) . .
Cl3 Cd1 Cl3 82.38(2) 5_766 .
Cl3 Cd1 Cl3 82.38(2) 5_765 .
Cd1 Cl3 Cd1 90.62(3) 5_766 5_765
Cd1 Cl3 Cd1 97.63(2) 5_766 .
Cd1 Cl3 Cd1 97.63(2) 5_765 .
Cd1 Cl2 Cd1 94.54(3) 1_554 .
Cd1 Cl1 Cd1 168.99(8) 2_565 .
C2 C1 N1 119.2(6) . .
C2 C1 H1 120.4 . .
N1 C1 H1 120.4 . .
C1 N1 C1 119.5(7) 2_565 .
C1 N1 H1A 120.2 2_565 .
C1 N1 H1A 120.2 . .
C1 C2 C3 119.8(5) . .
C1 C2 H2 120.1 . .
C3 C2 H2 120.1 . .
C2 C3 C2 122.3(7) 2_565 .
C2 C3 H3 118.9 2_565 .
C2 C3 H3 118.9 . .

loop_
_geom_bond_atom_site_label_1
_geom_bond_atom_site_label_2
_geom_bond_distance
_geom_bond_site_symmetry_2
Cd1 Cl1 2.5466(6) .
Cd1 Cl2 2.5889(7) 1_556
Cd1 Cl2 2.5889(7) .
Cd1 Cl3 2.6749(7) 5_766
Cd1 Cl3 2.6749(7) 5_765
Cd1 Cl3 2.7195(10) .
Cl3 Cd1 2.6749(7) 5_766
Cl3 Cd1 2.6749(7) 5_765
Cl2 Cd1 2.5889(7) 1_554
Cl1 Cd1 2.5466(6) 2_565
C1 C2 1.337(8) .
C1 N1 1.381(7) .
C1 H1 0.9300 .
N1 C1 1.381(7) 2_565
N1 H1A 0.8600 .
C2 C3 1.337(5) .
C2 H2 0.9300 .
C3 C2 1.337(5) 2_565
C3 H3 0.9300 .

loop_
_geom_hbond_atom_site_label_D
_geom_hbond_atom_site_label_H
_geom_hbond_atom_site_label_A
_geom_hbond_distance_DH
_geom_hbond_distance_HA
_geom_hbond_distance_DA
_geom_hbond_angle_DHA
_geom_hbond_site_symmetry_A
C2 H2 Cl2 0.93 2.74 3.548(5) 146.3 5_665
C2 H2 Cl3 0.93 2.96 3.539(4) 121.8 5_665
N1 H1A Cl1 0.86 2.55 3.411(8) 180.0 .
C2 H2 Cl2 0.93 2.74 3.548(5) 146.3 5_665
C2 H2 Cl3 0.93 2.96 3.539(4) 121.8 5_665
N1 H1A Cl1 0.86 2.55 3.411(8) 180.0 .
C2 H2 Cl2 0.93 2.74 3.548(5) 146.3 5_665
C2 H2 Cl3 0.93 2.96 3.539(4) 121.8 5_665
N1 H1A Cl1 0.86 2.55 3.411(8) 180.0 .
C2 H2 Cl2 0.93 2.74 3.548(5) 146.3 5_665
C2 H2 Cl3 0.93 2.96 3.539(4) 121.8 5_665
N1 H1A Cl1 0.86 2.55 3.411(8) 180.0 .
C2 H2 Cl2 0.93 2.74 3.548(5) 146.3 5_665
C2 H2 Cl3 0.93 2.96 3.539(4) 121.8 5_665
N1 H1A Cl1 0.86 2.55 3.411(8) 180.0 .
C2 H2 Cl2 0.93 2.74 3.548(5) 146.3 5_665
C2 H2 Cl3 0.93 2.96 3.539(4) 121.8 5_665
N1 H1A Cl1 0.86 2.55 3.411(8) 180.0 .
C2 H2 Cl2 0.93 2.74 3.548(5) 146.3 5_665
C2 H2 Cl3 0.93 2.96 3.539(4) 121.8 5_665
N1 H1A Cl1 0.86 2.55 3.411(8) 180.0 .
C2 H2 Cl2 0.93 2.74 3.548(5) 146.3 5_665
C2 H2 Cl3 0.93 2.96 3.539(4) 121.8 5_665
N1 H1A Cl1 0.86 2.55 3.411(8) 180.0 .
C2 H2 Cl2 0.93 2.74 3.548(5) 146.3 5_665
C2 H2 Cl3 0.93 2.96 3.539(4) 121.8 5_665
N1 H1A Cl1 0.86 2.55 3.411(8) 180.0 .
C2 H2 Cl2 0.93 2.74 3.548(5) 146.3 5_665
C2 H2 Cl3 0.93 2.96 3.539(4) 121.8 5_665
N1 H1A Cl1 0.86 2.55 3.411(8) 180.0 .
N1 H1A Cl1 0.86 2.55 3.411(8) 180.0 .
C2 H2 Cl3 0.93 2.96 3.539(4) 121.8 5_665
C2 H2 Cl2 0.93 2.74 3.548(5) 146.3 5_665
N1 H1A Cl1 0.86 2.55 3.411(8) 180.0 .
C2 H2 Cl3 0.93 2.96 3.539(4) 121.8 5_665
C2 H2 Cl2 0.93 2.74 3.548(5) 146.3 5_665
N1 H1A Cl1 0.86 2.55 3.411(8) 180.0 .
C2 H2 Cl3 0.93 2.96 3.539(4) 121.8 5_665
C2 H2 Cl2 0.93 2.74 3.548(5) 146.3 5_665
N1 H1A Cl1 0.86 2.55 3.411(8) 180.0 .
C2 H2 Cl3 0.93 2.96 3.539(4) 121.8 5_665
C2 H2 Cl2 0.93 2.74 3.548(5) 146.3 5_665
N1 H1A Cl1 0.86 2.55 3.411(8) 180.0 .
C2 H2 Cl3 0.93 2.96 3.539(4) 121.8 5_665
C2 H2 Cl2 0.93 2.74 3.548(5) 146.3 5_665
N1 H1A Cl1 0.86 2.55 3.411(8) 180.0 .
C2 H2 Cl3 0.93 2.96 3.539(4) 121.8 5_665
C2 H2 Cl2 0.93 2.74 3.548(5) 146.3 5_665
N1 H1A Cl1 0.86 2.55 3.411(8) 180.0 .
C2 H2 Cl3 0.93 2.96 3.539(4) 121.8 5_665
C2 H2 Cl2 0.93 2.74 3.548(5) 146.3 5_665

loop_
_geom_torsion_atom_site_label_1
_geom_torsion_atom_site_label_2
_geom_torsion_atom_site_label_3
_geom_torsion_atom_site_label_4
_geom_torsion
_geom_torsion_site_symmetry_4
C2 C1 N1 C1 0.0 2_565
N1 C1 C2 C3 0.0 .
C1 C2 C3 C2 0.0 2_565
